data_4312333
loop_
_publ_author_name
'Jeremy S. Disch'
'Richard J. Staples'
'Thomas E. Concolino'
'Terry E. Haas'
'Elena V. Rybak-Akimova'

_publ_contact_author_address
;    Department of Chemistry
    Tufts University
    Medford, Massachusetts 02155
    USA
;
_publ_contact_author_email elena.rybak-akimova@tufts.edu
_publ_contact_author_fax '(617) 627-3443'
_publ_contact_author_name 'Elena V. Rybak-Akimova'
_publ_contact_author_phone '(617) 627-3413'
_publ_section_title
;
 Nickel(II) Cyclidenes with Appended Ethylpyridine Receptor Centers as
 Molecular Tweezers for Dicarboxylic Acids
;
_journal_name_full 'Inorganic Chemistry'
_journal_page_first 6749
_journal_page_last 6763
_journal_paper_doi 10.1021/ic0345572
_journal_volume 42
_journal_year 2003
_chemical_formula_sum 'C31 H42 F12 N8 Ni P2'
_chemical_formula_weight 875.38
_chemical_name_systematic
; 
 ? 
;
_space_group_IT_number 2
_symmetry_cell_setting triclinic
_symmetry_space_group_name_Hall '-P 1'
_symmetry_space_group_name_H-M 'P -1'
_atom_sites_solution_hydrogens geom
_atom_sites_solution_primary direct
_atom_sites_solution_secondary difmap
_audit_creation_method SHELXL-97
_cell_angle_alpha 90.420(6)
_cell_angle_beta 98.703(6)
_cell_angle_gamma 97.208(6)
_cell_formula_units_Z 2
_cell_length_a 10.395(3)
_cell_length_b 12.555(4)
_cell_length_c 14.449(5)
_cell_measurement_temperature 213(2)
_cell_volume 1848.6(10)
_computing_cell_refinement 'SMART (BRUKER, V5.054, 1998)'
_computing_data_collection 'ASTRO (BRUKER, V5.007, 1997)'
_computing_data_reduction 'SAINT (BRUKER, V6.01, 1999)'
_computing_molecular_graphics 'SHELXTL (BRUKER, 1998, V5.1)'
_computing_publication_material 'XCIF (Sheldrick and BRUKER, 1997, V5.1)'
_computing_structure_refinement 'SHELXL-97 (Sheldrick, 1997)'
_computing_structure_solution 'SHELXS-97 (Sheldrick, 1990)'
_diffrn_ambient_temperature 213(2)
_diffrn_measured_fraction_theta_full 0.992
_diffrn_measured_fraction_theta_max 0.992
_diffrn_measurement_device_type 'CCD area detector'
_diffrn_measurement_method 'phi and omega scans'
_diffrn_radiation_monochromator graphite
_diffrn_radiation_source 'fine-focus sealed tube'
_diffrn_radiation_type MoK\a
_diffrn_radiation_wavelength 0.71073
_diffrn_reflns_av_R_equivalents 0.0539
_diffrn_reflns_av_sigmaI/netI 0.0674
_diffrn_reflns_limit_h_max 12
_diffrn_reflns_limit_h_min -12
_diffrn_reflns_limit_k_max 14
_diffrn_reflns_limit_k_min -10
_diffrn_reflns_limit_l_max 16
_diffrn_reflns_limit_l_min -17
_diffrn_reflns_number 9982
_diffrn_reflns_theta_full 25.00
_diffrn_reflns_theta_max 25.00
_diffrn_reflns_theta_min 1.43
_exptl_absorpt_coefficient_mu 0.708
_exptl_absorpt_correction_type none
_exptl_crystal_colour red
_exptl_crystal_density_diffrn 1.573
_exptl_crystal_density_method 'not measured'
_exptl_crystal_description needle
_exptl_crystal_F_000 900
_exptl_crystal_size_max 0.10
_exptl_crystal_size_mid 0.06
_exptl_crystal_size_min 0.06
_refine_diff_density_max 0.765
_refine_diff_density_min -0.441
_refine_diff_density_rms 0.098
_refine_ls_extinction_method none
_refine_ls_goodness_of_fit_ref 1.141
_refine_ls_hydrogen_treatment mixed
_refine_ls_matrix_type full
_refine_ls_number_parameters 487
_refine_ls_number_reflns 6462
_refine_ls_number_restraints 0
_refine_ls_restrained_S_all 1.141
_refine_ls_R_factor_all 0.1125
_refine_ls_R_factor_gt 0.0897
_refine_ls_shift/su_max 0.002
_refine_ls_shift/su_mean 0.000
_refine_ls_structure_factor_coef Fsqd
_refine_ls_weighting_details 'calc w=1/[\s^2^(Fo^2^)+(0.0739P)^2^+5.8580P] where P=(Fo^2^+2Fc^2^)/3'
_refine_ls_weighting_scheme calc
_refine_ls_wR_factor_gt 0.1977
_refine_ls_wR_factor_ref 0.2099
_reflns_number_gt 5100
_reflns_number_total 6462
_reflns_threshold_expression >2sigma(I)
_cod_data_source_file ic0345572si20030523_013818_3.cif
_cod_data_source_block II_[15]NHEt2Py(PF6)2
_cod_depositor_comments
;
The following automatic conversions were performed:

'_symmetry_cell_setting' value 'Triclinic' changed to 'triclinic'
according to the built-in table from CIF Core dictionary named
'cif_core.dic' version 2.4.1 from 2010-06-29.

Automatic conversion script
Id: cif_fix_values 1646 2011-03-28 12:23:43Z adriana 
;
_cod_original_cell_volume 1848.5(10)
_cod_database_code 4312333

loop_
_symmetry_equiv_pos_as_xyz
'x, y, z'
'-x, -y, -z'

loop_
_atom_site_label
_atom_site_type_symbol
_atom_site_fract_x
_atom_site_fract_y
_atom_site_fract_z
_atom_site_U_iso_or_equiv
_atom_site_adp_type
_atom_site_occupancy
_atom_site_symmetry_multiplicity
_atom_site_calc_flag
_atom_site_refinement_flags
_atom_site_disorder_assembly
_atom_site_disorder_group
Ni1 Ni -0.06587(7) 0.75786(6) 0.75213(5) 0.0301(2) Uani 1 1 d . . .
N1 N -0.0505(5) 0.6220(4) 0.8041(3) 0.0320(11) Uani 1 1 d . . .
N2 N -0.2379(5) 0.7142(4) 0.6998(4) 0.0413(13) Uani 1 1 d . . .
N3 N -0.1863(5) 0.3625(4) 0.6246(3) 0.0354(11) Uani 1 1 d . . .
N4 N -0.3813(6) 0.1025(5) 0.4263(4) 0.0512(15) Uani 1 1 d . . .
N5 N 0.1147(5) 0.8035(4) 0.7855(3) 0.0356(11) Uani 1 1 d . . .
N6 N -0.0970(5) 0.8937(4) 0.7144(3) 0.0403(12) Uani 1 1 d . . .
N7 N 0.2269(10) 1.0879(5) 0.9364(6) 0.118(4) Uani 1 1 d . . .
N8 N 0.4626(8) 1.3396(6) 1.1462(6) 0.088(2) Uani 1 1 d . . .
C1 C -0.1119(6) 0.5294(5) 0.7713(4) 0.0333(13) Uani 1 1 d . . .
C2 C -0.2201(6) 0.5250(5) 0.6954(4) 0.0354(13) Uani 1 1 d . . .
C3 C -0.2850(6) 0.6170(5) 0.6730(4) 0.0413(15) Uani 1 1 d . . .
C4 C -0.0820(7) 0.4294(5) 0.8211(5) 0.0507(17) Uani 1 1 d . . .
C5 C -0.2685(6) 0.4292(5) 0.6399(4) 0.0374(14) Uani 1 1 d . . .
C6 C -0.4084(6) 0.4016(6) 0.5994(6) 0.058(2) Uani 1 1 d . . .
C7 C -0.2199(6) 0.2543(5) 0.5819(4) 0.0401(14) Uani 1 1 d . . .
C8 C -0.2139(7) 0.2518(5) 0.4774(4) 0.0414(15) Uani 1 1 d . . .
C9 C -0.2529(6) 0.1371(5) 0.4415(4) 0.0383(14) Uani 1 1 d . . .
C10 C -0.1576(7) 0.0721(5) 0.4307(4) 0.0469(16) Uani 1 1 d . . .
C11 C -0.1977(9) -0.0355(6) 0.4034(5) 0.062(2) Uani 1 1 d . . .
C12 C -0.3291(9) -0.0711(6) 0.3875(5) 0.062(2) Uani 1 1 d . . .
C13 C -0.4168(8) -0.0014(6) 0.4003(5) 0.062(2) Uani 1 1 d . . .
C14 C 0.1733(7) 0.8999(5) 0.8110(4) 0.0424(15) Uani 1 1 d . . .
C15 C 0.0937(7) 0.9889(5) 0.8098(5) 0.0482(17) Uani 1 1 d . . .
C16 C -0.0304(7) 0.9816(5) 0.7506(4) 0.0455(16) Uani 1 1 d . . .
C17 C 0.3211(7) 0.9230(6) 0.8276(6) 0.061(2) Uani 1 1 d . . .
C18 C 0.1391(9) 1.0867(6) 0.8603(6) 0.071(3) Uani 1 1 d . . .
C19 C 0.0891(10) 1.1904(5) 0.8319(6) 0.085(3) Uani 1 1 d . . .
C20 C 0.3350(11) 1.2021(10) 0.9800(8) 0.109(4) Uani 1 1 d . . .
C21 C 0.2532(12) 1.2154(11) 1.0414(8) 0.124(5) Uani 1 1 d . . .
C22 C 0.3591(13) 1.3397(7) 1.0763(8) 0.118(5) Uani 1 1 d . . .
C23 C 0.3136(10) 1.4291(6) 1.0417(6) 0.084(3) Uani 1 1 d . . .
C24 C 0.3736(9) 1.5238(6) 1.0801(6) 0.066(2) Uani 1 1 d . . .
C25 C 0.4733(8) 1.5281(6) 1.1532(6) 0.060(2) Uani 1 1 d . . .
C26 C 0.5152(7) 1.4365(6) 1.1850(5) 0.0554(19) Uani 1 1 d . . .
C27 C 0.0510(6) 0.6302(5) 0.8889(4) 0.0372(14) Uani 1 1 d . . .
C28 C 0.1862(6) 0.6431(5) 0.8610(4) 0.0417(15) Uani 1 1 d . . .
C29 C 0.1942(6) 0.7143(5) 0.7782(4) 0.0429(15) Uani 1 1 d . . .
C30 C -0.2189(7) 0.8947(5) 0.6484(5) 0.0506(18) Uani 1 1 d . . .
C31 C -0.3156(7) 0.8036(6) 0.6745(5) 0.0531(19) Uani 1 1 d . . .
H1 H -0.3682 0.6061 0.6358 0.050 Uiso 1 1 calc R . .
H2 H -0.0073 0.4465 0.8702 0.076 Uiso 1 1 calc R . .
H3 H -0.1576 0.3991 0.8486 0.076 Uiso 1 1 calc R . .
H4 H -0.0618 0.3777 0.7770 0.076 Uiso 1 1 calc R . .
H5 H -0.4201 0.3338 0.5647 0.088 Uiso 1 1 calc R . .
H6 H -0.4613 0.3954 0.6494 0.088 Uiso 1 1 calc R . .
H7 H -0.4355 0.4576 0.5577 0.088 Uiso 1 1 calc R . .
H8 H -0.1032 0.3846 0.6415 0.042 Uiso 1 1 calc R . .
H9 H -0.3087 0.2258 0.5920 0.048 Uiso 1 1 calc R . .
H10 H -0.1593 0.2074 0.6132 0.048 Uiso 1 1 calc R . .
H11 H -0.2740 0.2985 0.4449 0.050 Uiso 1 1 calc R . .
H12 H -0.1248 0.2775 0.4661 0.050 Uiso 1 1 calc R . .
H13 H -0.0681 0.0997 0.4414 0.056 Uiso 1 1 calc R . .
H14 H -0.1358 -0.0822 0.3962 0.074 Uiso 1 1 calc R . .
H15 H -0.3590 -0.1427 0.3681 0.074 Uiso 1 1 calc R . .
H16 H -0.5067 -0.0277 0.3903 0.074 Uiso 1 1 calc R . .
H17 H -0.0662 1.0459 0.7370 0.055 Uiso 1 1 calc R . .
H18 H 0.3584 0.8561 0.8262 0.091 Uiso 1 1 calc R . .
H19 H 0.3500 0.9588 0.8883 0.091 Uiso 1 1 calc R . .
H20 H 0.3498 0.9690 0.7790 0.091 Uiso 1 1 calc R . .
H21 H 0.1066 1.2071 0.7692 0.127 Uiso 1 1 calc R . .
H22 H 0.1331 1.2475 0.8753 0.127 Uiso 1 1 calc R . .
H23 H -0.0046 1.1836 0.8328 0.127 Uiso 1 1 calc R . .
H24 H 0.2316 1.0286 0.9668 0.142 Uiso 1 1 calc R . .
H25 H 0.3419 1.2598 0.9351 0.131 Uiso 1 1 calc R . .
H26 H 0.4219 1.1865 1.0089 0.131 Uiso 1 1 calc R . .
H27 H 0.1640 1.2250 1.0126 0.148 Uiso 1 1 calc R . .
H28 H 0.2525 1.1616 1.0902 0.148 Uiso 1 1 calc R . .
H29 H 0.2426 1.4257 0.9925 0.101 Uiso 1 1 calc R . .
H30 H 0.3462 1.5880 1.0560 0.080 Uiso 1 1 calc R . .
H31 H 0.5124 1.5945 1.1811 0.072 Uiso 1 1 calc R . .
H32 H 0.5835 1.4398 1.2360 0.066 Uiso 1 1 calc R . .
H33 H 0.0391 0.5654 0.9256 0.045 Uiso 1 1 calc R . .
H34 H 0.0418 0.6921 0.9280 0.045 Uiso 1 1 calc R . .
H35 H 0.2087 0.5723 0.8455 0.050 Uiso 1 1 calc R . .
H36 H 0.2505 0.6739 0.9141 0.050 Uiso 1 1 calc R . .
H37 H 0.1612 0.6725 0.7201 0.051 Uiso 1 1 calc R . .
H38 H 0.2858 0.7436 0.7767 0.051 Uiso 1 1 calc R . .
H39 H -0.2031 0.8842 0.5840 0.061 Uiso 1 1 calc R . .
H40 H -0.2531 0.9635 0.6532 0.061 Uiso 1 1 calc R . .
H41 H -0.3850 0.7824 0.6215 0.064 Uiso 1 1 calc R . .
H42 H -0.3559 0.8250 0.7276 0.064 Uiso 1 1 calc R . .
P1 P 0.80784(17) 0.61380(15) 0.39948(14) 0.0486(5) Uani 1 1 d . . .
F1 F 0.7257(5) 0.6762(4) 0.4610(4) 0.0938(17) Uani 1 1 d . . .
F2 F 0.9090(4) 0.7193(4) 0.3944(4) 0.0818(15) Uani 1 1 d . . .
F3 F 0.7203(5) 0.6489(5) 0.3103(4) 0.0981(18) Uani 1 1 d . . .
F4 F 0.8941(5) 0.5831(5) 0.4918(4) 0.0926(17) Uani 1 1 d . . .
F5 F 0.8924(5) 0.5518(5) 0.3408(4) 0.106(2) Uani 1 1 d . . .
F6 F 0.7078(5) 0.5076(4) 0.4015(4) 0.0859(16) Uani 1 1 d . . .
P2 P 0.6791(2) 0.12183(14) 0.86364(12) 0.0491(5) Uani 1 1 d . . .
F7 F 0.7239(10) 0.2282(5) 0.9214(5) 0.155(3) Uani 1 1 d . . .
F8 F 0.8060(5) 0.0742(6) 0.9086(5) 0.120(2) Uani 1 1 d . . .
F9 F 0.6061(6) 0.0692(5) 0.9445(4) 0.0969(17) Uani 1 1 d . . .
F10 F 0.6330(7) 0.0156(4) 0.8042(4) 0.113(2) Uani 1 1 d . . .
F11 F 0.5477(6) 0.1640(5) 0.8192(4) 0.111(2) Uani 1 1 d . . .
F12 F 0.7529(6) 0.1685(4) 0.7821(4) 0.0931(17) Uani 1 1 d . . .

loop_
_atom_site_aniso_label
_atom_site_aniso_U_11
_atom_site_aniso_U_22
_atom_site_aniso_U_33
_atom_site_aniso_U_23
_atom_site_aniso_U_13
_atom_site_aniso_U_12
Ni1 0.0370(4) 0.0256(4) 0.0276(4) -0.0005(3) -0.0013(3) 0.0117(3)
N1 0.038(3) 0.031(3) 0.027(2) 0.000(2) 0.003(2) 0.008(2)
N2 0.040(3) 0.035(3) 0.047(3) -0.006(2) -0.002(2) 0.014(2)
N3 0.034(3) 0.030(3) 0.039(3) -0.007(2) 0.003(2) -0.002(2)
N4 0.048(3) 0.044(3) 0.058(4) -0.009(3) -0.006(3) 0.008(3)
N5 0.041(3) 0.031(3) 0.033(3) 0.003(2) -0.001(2) 0.007(2)
N6 0.050(3) 0.033(3) 0.039(3) 0.005(2) 0.000(2) 0.015(2)
N7 0.208(10) 0.020(3) 0.094(6) -0.015(3) -0.079(6) 0.019(5)
N8 0.100(6) 0.055(4) 0.096(6) -0.009(4) -0.026(5) 0.010(4)
C29 0.045(4) 0.044(4) 0.040(3) 0.007(3) 0.004(3) 0.011(3)
C28 0.042(4) 0.035(3) 0.047(4) 0.005(3) -0.007(3) 0.015(3)
C27 0.058(4) 0.029(3) 0.023(3) 0.002(2) -0.002(3) 0.011(3)
C1 0.038(3) 0.030(3) 0.035(3) 0.003(2) 0.013(3) 0.006(3)
C2 0.035(3) 0.033(3) 0.038(3) -0.002(3) 0.007(3) 0.001(3)
C3 0.031(3) 0.052(4) 0.041(3) -0.008(3) 0.001(3) 0.011(3)
C31 0.048(4) 0.049(4) 0.061(4) -0.008(3) -0.009(3) 0.027(3)
C30 0.057(4) 0.042(4) 0.052(4) 0.002(3) -0.011(3) 0.029(3)
C16 0.066(5) 0.030(3) 0.042(4) 0.008(3) 0.006(3) 0.013(3)
C15 0.066(5) 0.027(3) 0.046(4) 0.007(3) -0.005(3) -0.001(3)
C14 0.055(4) 0.035(3) 0.034(3) 0.012(3) -0.003(3) 0.005(3)
C4 0.070(5) 0.032(3) 0.047(4) 0.009(3) 0.001(3) 0.003(3)
C5 0.035(3) 0.038(3) 0.039(3) -0.001(3) 0.008(3) 0.002(3)
C6 0.037(4) 0.051(4) 0.084(5) -0.023(4) 0.005(4) -0.002(3)
C7 0.045(4) 0.031(3) 0.042(3) -0.002(3) 0.003(3) 0.001(3)
C8 0.052(4) 0.032(3) 0.038(3) 0.000(3) 0.003(3) 0.002(3)
C9 0.050(4) 0.041(3) 0.023(3) 0.001(2) 0.002(3) 0.006(3)
C10 0.053(4) 0.051(4) 0.041(4) 0.006(3) 0.010(3) 0.019(3)
C11 0.090(6) 0.058(5) 0.048(4) 0.001(4) 0.014(4) 0.044(5)
C12 0.098(7) 0.040(4) 0.044(4) -0.005(3) 0.004(4) 0.005(4)
C13 0.058(5) 0.052(5) 0.066(5) -0.013(4) -0.007(4) -0.009(4)
C18 0.101(7) 0.032(4) 0.066(5) 0.007(3) -0.024(5) 0.004(4)
C19 0.122(8) 0.018(3) 0.093(6) 0.014(4) -0.043(6) 0.000(4)
C21 0.108(9) 0.191(14) 0.094(8) 0.084(9) 0.048(7) 0.060(9)
C20 0.101(8) 0.154(11) 0.094(7) 0.039(7) 0.040(6) 0.075(8)
C22 0.173(12) 0.038(5) 0.107(8) -0.010(5) -0.074(8) -0.009(6)
C23 0.122(8) 0.044(5) 0.069(5) 0.005(4) -0.037(5) 0.004(5)
C24 0.090(6) 0.045(4) 0.069(5) 0.014(4) 0.019(5) 0.018(4)
C25 0.074(5) 0.039(4) 0.066(5) -0.018(4) 0.020(4) -0.007(4)
C26 0.044(4) 0.065(5) 0.055(4) -0.013(4) 0.006(3) 0.001(4)
C17 0.054(4) 0.046(4) 0.073(5) 0.021(4) -0.009(4) -0.006(3)
P1 0.0371(10) 0.0427(10) 0.0658(12) 0.0021(9) 0.0044(8) 0.0083(8)
F1 0.084(4) 0.086(4) 0.122(4) -0.017(3) 0.032(3) 0.032(3)
F2 0.059(3) 0.059(3) 0.116(4) 0.015(3) -0.008(3) -0.010(2)
F3 0.071(3) 0.108(4) 0.097(4) 0.028(3) -0.027(3) -0.011(3)
F4 0.079(3) 0.108(4) 0.090(4) 0.034(3) -0.007(3) 0.026(3)
F5 0.085(4) 0.100(4) 0.139(5) -0.047(4) 0.051(4) 0.004(3)
F6 0.059(3) 0.052(3) 0.143(5) 0.016(3) 0.011(3) 0.000(2)
P2 0.0688(13) 0.0357(9) 0.0423(10) -0.0033(7) 0.0109(9) 0.0021(9)
F7 0.280(10) 0.063(4) 0.107(5) -0.040(3) 0.014(6) -0.020(5)
F8 0.072(4) 0.162(6) 0.131(5) 0.080(5) 0.014(3) 0.026(4)
F9 0.110(4) 0.112(4) 0.081(3) 0.023(3) 0.044(3) 0.024(4)
F10 0.153(6) 0.067(3) 0.113(4) -0.040(3) 0.029(4) -0.009(4)
F11 0.107(4) 0.125(5) 0.117(5) 0.037(4) 0.025(4) 0.060(4)
F12 0.109(4) 0.095(4) 0.077(3) 0.032(3) 0.028(3) -0.001(3)

loop_
_atom_type_symbol
_atom_type_description
_atom_type_scat_dispersion_real
_atom_type_scat_dispersion_imag
_atom_type_scat_source
C C 0.0033 0.0016 'International Tables Vol C Tables 4.2.6.8 and 6.1.1.4'
H H 0.0000 0.0000 'International Tables Vol C Tables 4.2.6.8 and 6.1.1.4'
N N 0.0061 0.0033 'International Tables Vol C Tables 4.2.6.8 and 6.1.1.4'
F F 0.0171 0.0103 'International Tables Vol C Tables 4.2.6.8 and 6.1.1.4'
P P 0.1023 0.0942 'International Tables Vol C Tables 4.2.6.8 and 6.1.1.4'
Ni Ni 0.3393 1.1124 'International Tables Vol C Tables 4.2.6.8 and 6.1.1.4'

loop_
_geom_angle_atom_site_label_1
_geom_angle_atom_site_label_2
_geom_angle_atom_site_label_3
_geom_angle
_geom_angle_site_symmetry_1
_geom_angle_site_symmetry_3
_geom_angle_publ_flag
N2 Ni1 N6 86.0(2) . . ?
N2 Ni1 N5 170.8(2) . . ?
N6 Ni1 N5 91.6(2) . . ?
N2 Ni1 N1 91.2(2) . . ?
N6 Ni1 N1 171.4(2) . . ?
N5 Ni1 N1 92.4(2) . . ?
C1 N1 C27 121.4(5) . . ?
C1 N1 Ni1 127.5(4) . . ?
C27 N1 Ni1 111.0(4) . . ?
C3 N2 C31 120.2(5) . . ?
C3 N2 Ni1 124.9(4) . . ?
C31 N2 Ni1 114.1(4) . . ?
C5 N3 C7 126.6(5) . . ?
C9 N4 C13 116.9(6) . . ?
C14 N5 C29 119.7(5) . . ?
C14 N5 Ni1 128.5(4) . . ?
C29 N5 Ni1 111.8(4) . . ?
C16 N6 C30 121.2(5) . . ?
C16 N6 Ni1 124.6(4) . . ?
C30 N6 Ni1 113.6(4) . . ?
C18 N7 C20 123.9(7) . . ?
C26 N8 C22 116.0(7) . . ?
N1 C1 C2 119.9(5) . . ?
N1 C1 C4 119.5(5) . . ?
C2 C1 C4 120.1(5) . . ?
C3 C2 C5 116.8(5) . . ?
C3 C2 C1 120.8(5) . . ?
C5 C2 C1 122.4(5) . . ?
N2 C3 C2 124.8(6) . . ?
N3 C5 C2 119.0(5) . . ?
N3 C5 C6 118.2(5) . . ?
C2 C5 C6 122.7(5) . . ?
N3 C7 C8 113.0(5) . . ?
C9 C8 C7 108.0(5) . . ?
N4 C9 C10 123.3(6) . . ?
N4 C9 C8 116.4(6) . . ?
C10 C9 C8 120.2(6) . . ?
C9 C10 C11 118.4(7) . . ?
C12 C11 C10 118.4(7) . . ?
C11 C12 C13 119.4(7) . . ?
N4 C13 C12 123.6(7) . . ?
N5 C14 C15 118.8(6) . . ?
N5 C14 C17 120.8(6) . . ?
C15 C14 C17 119.8(6) . . ?
C18 C15 C16 117.4(6) . . ?
C18 C15 C14 122.5(7) . . ?
C16 C15 C14 119.9(6) . . ?
N6 C16 C15 125.0(6) . . ?
N7 C18 C15 119.7(7) . . ?
N7 C18 C19 117.8(7) . . ?
C15 C18 C19 122.5(7) . . ?
C21 C20 N7 87.4(10) . . ?
C20 C21 C22 85.8(10) . . ?
C23 C22 N8 124.0(8) . . ?
C23 C22 C21 115.2(8) . . ?
N8 C22 C21 119.6(8) . . ?
C22 C23 C24 117.4(8) . . ?
C23 C24 C25 121.0(8) . . ?
C26 C25 C24 119.2(7) . . ?
C25 C26 N8 122.2(7) . . ?
N1 C27 C28 110.1(5) . . ?
C29 C28 C27 111.9(5) . . ?
N5 C29 C28 109.5(5) . . ?
N6 C30 C31 106.7(5) . . ?
N2 C31 C30 105.5(5) . . ?
F3 P1 F4 177.3(4) . . ?
F3 P1 F5 93.2(4) . . ?
F4 P1 F5 89.3(3) . . ?
F3 P1 F6 89.7(3) . . ?
F4 P1 F6 91.4(3) . . ?
F5 P1 F6 90.0(3) . . ?
F3 P1 F1 88.3(3) . . ?
F4 P1 F1 89.2(3) . . ?
F5 P1 F1 178.4(4) . . ?
F6 P1 F1 90.4(3) . . ?
F3 P1 F2 89.5(3) . . ?
F4 P1 F2 89.5(3) . . ?
F5 P1 F2 88.6(3) . . ?
F6 P1 F2 178.3(3) . . ?
F1 P1 F2 91.0(3) . . ?
F7 P2 F10 179.2(4) . . ?
F7 P2 F8 91.0(5) . . ?
F10 P2 F8 89.7(4) . . ?
F7 P2 F11 91.1(5) . . ?
F10 P2 F11 88.2(4) . . ?
F8 P2 F11 177.1(4) . . ?
F7 P2 F12 90.3(4) . . ?
F10 P2 F12 89.2(3) . . ?
F8 P2 F12 89.8(3) . . ?
F11 P2 F12 92.2(3) . . ?
F7 P2 F9 92.0(4) . . ?
F10 P2 F9 88.4(3) . . ?
F8 P2 F9 88.8(3) . . ?
F11 P2 F9 89.2(3) . . ?
F12 P2 F9 177.2(3) . . ?

loop_
_geom_bond_atom_site_label_1
_geom_bond_atom_site_label_2
_geom_bond_distance
_geom_bond_site_symmetry_2
_geom_bond_publ_flag
Ni1 N2 1.846(5) . ?
Ni1 N6 1.847(5) . ?
Ni1 N5 1.880(5) . ?
Ni1 N1 1.884(5) . ?
N1 C1 1.304(7) . ?
N1 C27 1.485(7) . ?
N2 C3 1.290(8) . ?
N2 C31 1.480(8) . ?
N3 C5 1.310(7) . ?
N3 C7 1.466(7) . ?
N4 C9 1.336(8) . ?
N4 C13 1.345(9) . ?
N5 C14 1.308(8) . ?
N5 C29 1.485(8) . ?
N6 C16 1.289(8) . ?
N6 C30 1.468(8) . ?
N7 C18 1.316(10) . ?
N7 C20 1.756(15) . ?
N8 C26 1.350(10) . ?
N8 C22 1.361(11) . ?
C1 C2 1.443(8) . ?
C1 C4 1.494(8) . ?
C2 C3 1.424(8) . ?
C2 C5 1.434(8) . ?
C5 C6 1.479(9) . ?
C7 C8 1.520(8) . ?
C8 C9 1.512(8) . ?
C9 C10 1.386(9) . ?
C10 C11 1.398(10) . ?
C11 C12 1.367(11) . ?
C12 C13 1.371(11) . ?
C14 C17 1.509(10) . ?
C15 C18 1.413(9) . ?
C15 C14 1.470(9) . ?
C16 C15 1.428(9) . ?
C18 C19 1.499(10) . ?
C21 C20 1.342(14) . ?
C21 C22 1.814(16) . ?
C22 C23 1.344(12) . ?
C23 C24 1.346(11) . ?
C24 C25 1.358(11) . ?
C25 C26 1.341(11) . ?
C28 C27 1.510(9) . ?
C29 C28 1.506(9) . ?
C31 C30 1.514(10) . ?
P1 F3 1.560(5) . ?
P1 F4 1.570(5) . ?
P1 F5 1.576(5) . ?
P1 F6 1.588(5) . ?
P1 F1 1.588(5) . ?
P1 F2 1.594(5) . ?
P2 F7 1.551(5) . ?
P2 F10 1.563(5) . ?
P2 F8 1.569(6) . ?
P2 F11 1.574(6) . ?
P2 F12 1.578(5) . ?
P2 F9 1.591(5) . ?

loop_
_geom_torsion_atom_site_label_1
_geom_torsion_atom_site_label_2
_geom_torsion_atom_site_label_3
_geom_torsion_atom_site_label_4
_geom_torsion
_geom_torsion_site_symmetry_1
_geom_torsion_site_symmetry_2
_geom_torsion_site_symmetry_3
_geom_torsion_site_symmetry_4
_geom_torsion_publ_flag
N2 Ni1 N5 C14 100.8(14) . . . . ?
N6 Ni1 N5 C14 26.2(5) . . . . ?
N1 Ni1 N5 C14 -146.1(5) . . . . ?
N2 Ni1 N5 C29 -77.8(14) . . . . ?
N6 Ni1 N5 C29 -152.3(4) . . . . ?
N1 Ni1 N5 C29 35.3(4) . . . . ?
N2 Ni1 N1 C1 29.9(5) . . . . ?
N6 Ni1 N1 C1 100.9(15) . . . . ?
N5 Ni1 N1 C1 -141.7(5) . . . . ?
N2 Ni1 N1 C27 -153.7(4) . . . . ?
N6 Ni1 N1 C27 -82.7(15) . . . . ?
N5 Ni1 N1 C27 34.7(4) . . . . ?
N6 Ni1 N2 C3 158.2(6) . . . . ?
N5 Ni1 N2 C3 83.2(15) . . . . ?
N1 Ni1 N2 C3 -30.0(6) . . . . ?
N6 Ni1 N2 C31 -11.3(5) . . . . ?
N5 Ni1 N2 C31 -86.3(14) . . . . ?
N1 Ni1 N2 C31 160.5(5) . . . . ?
N2 Ni1 N6 C16 157.7(6) . . . . ?
N5 Ni1 N6 C16 -31.1(6) . . . . ?
N1 Ni1 N6 C16 86.3(16) . . . . ?
N2 Ni1 N6 C30 -13.1(5) . . . . ?
N5 Ni1 N6 C30 158.1(5) . . . . ?
N1 Ni1 N6 C30 -84.5(15) . . . . ?
C1 N1 C27 C28 99.7(6) . . . . ?
Ni1 N1 C27 C28 -77.0(5) . . . . ?
C27 N1 C1 C2 172.9(5) . . . . ?
Ni1 N1 C1 C2 -11.0(8) . . . . ?
C27 N1 C1 C4 1.5(8) . . . . ?
Ni1 N1 C1 C4 177.5(4) . . . . ?
C31 N2 C3 C2 -178.3(6) . . . . ?
Ni1 N2 C3 C2 12.8(9) . . . . ?
Ni1 N2 C31 C30 31.3(7) . . . . ?
C3 N2 C31 C30 -138.7(6) . . . . ?
C7 N3 C5 C2 170.3(5) . . . . ?
C7 N3 C5 C6 -9.1(9) . . . . ?
C5 N3 C7 C8 95.7(7) . . . . ?
C13 N4 C9 C10 0.8(10) . . . . ?
C13 N4 C9 C8 -175.7(6) . . . . ?
C9 N4 C13 C12 -1.1(11) . . . . ?
C29 N5 C14 C15 174.7(5) . . . . ?
Ni1 N5 C14 C15 -3.8(9) . . . . ?
C29 N5 C14 C17 3.5(9) . . . . ?
Ni1 N5 C14 C17 -174.9(5) . . . . ?
C14 N5 C29 C28 104.4(6) . . . . ?
Ni1 N5 C29 C28 -76.9(5) . . . . ?
C16 N6 C30 C31 -138.1(6) . . . . ?
Ni1 N6 C30 C31 33.0(6) . . . . ?
C30 N6 C16 C15 -175.2(7) . . . . ?
Ni1 N6 C16 C15 14.7(10) . . . . ?
C20 N7 C18 C15 155.1(8) . . . . ?
C20 N7 C18 C19 -26.2(16) . . . . ?
C18 N7 C20 C21 99.7(12) . . . . ?
C26 N8 C22 C23 4(2) . . . . ?
C26 N8 C22 C21 -163.1(9) . . . . ?
C22 N8 C26 C25 -3.8(14) . . . . ?
N1 C1 C2 C3 -17.7(9) . . . . ?
C4 C1 C2 C3 153.7(6) . . . . ?
N1 C1 C2 C5 162.8(6) . . . . ?
C4 C1 C2 C5 -25.8(9) . . . . ?
C5 C2 C3 N2 -163.3(6) . . . . ?
C1 C2 C3 N2 17.3(10) . . . . ?
C3 C2 C5 N3 148.4(6) . . . . ?
C1 C2 C5 N3 -32.2(9) . . . . ?
C3 C2 C5 C6 -32.2(9) . . . . ?
C1 C2 C5 C6 147.2(7) . . . . ?
N3 C7 C8 C9 -178.9(5) . . . . ?
C7 C8 C9 N4 79.1(7) . . . . ?
C7 C8 C9 C10 -97.5(7) . . . . ?
N4 C9 C10 C11 -0.7(9) . . . . ?
C8 C9 C10 C11 175.7(6) . . . . ?
C9 C10 C11 C12 0.8(10) . . . . ?
C10 C11 C12 C13 -1.1(11) . . . . ?
C11 C12 C13 N4 1.3(12) . . . . ?
C16 C15 C18 N7 157.9(9) . . . . ?
C14 C15 C18 N7 -26.9(14) . . . . ?
C16 C15 C18 C19 -20.8(13) . . . . ?
C14 C15 C18 C19 154.5(9) . . . . ?
C18 C15 C14 N5 161.1(7) . . . . ?
C16 C15 C14 N5 -23.7(9) . . . . ?
C18 C15 C14 C17 -27.6(10) . . . . ?
C16 C15 C14 C17 147.5(7) . . . . ?
N6 C16 C15 C18 -166.0(7) . . . . ?
N6 C16 C15 C14 18.6(11) . . . . ?
C22 C21 C20 N7 -174.7(6) . . . . ?
C20 C21 C22 C23 101.5(13) . . . . ?
C20 C21 C22 N8 -90.3(13) . . . . ?
N8 C22 C23 C24 -1(2) . . . . ?
C21 C22 C23 C24 166.5(9) . . . . ?
C22 C23 C24 C25 -2.2(16) . . . . ?
C23 C24 C25 C26 2.4(13) . . . . ?
C24 C25 C26 N8 0.7(13) . . . . ?
C29 C28 C27 N1 38.6(7) . . . . ?
N5 C29 C28 C27 37.6(7) . . . . ?
N2 C31 C30 N6 -39.1(7) . . . . ?
